data_2219855
loop_
_publ_author_name
'Ramesh, P.'
'Subbiahpandi, A.'
'Manikannan, Ramaiyan'
'Muthusubramanian, S.'
'Ponnuswamy, M. N.'

_publ_section_title (<i>E</i>)-3-(4-Methylphenyl)-3-[3-(4-methylphenyl)-1<i>H</i>-pyrazol-1-yl]-2-propenal
_journal_coeditor_code GW2051
_journal_issue 11
_journal_name_full 'Acta Crystallographica Section E'
_journal_page_first o2243
_journal_paper_doi 10.1107/S1600536808034697
_journal_volume 64
_journal_year 2008
_chemical_formula_iupac 'C20 H18 N2 O'
_chemical_formula_moiety 'C20 H18 N2 O'
_chemical_formula_sum 'C20 H18 N2 O'
_chemical_formula_weight 302.36
_chemical_name_common
;
(E)-3-(4-Methylphenyl)-3-[3-(4-methylphenyl)-1H-pyrazol-1-yl]-2-propenal
;
_chemical_name_systematic
;
(<i>E</i>)-3-(4-Methylphenyl)-3-[3-(4-methylphenyl)-1<i>H</i>-pyrazol-1-yl]-
2-propenal
;
_space_group_IT_number 2
_symmetry_cell_setting triclinic
_symmetry_space_group_name_Hall '-P 1'
_symmetry_space_group_name_H-M 'P -1'
_atom_sites_solution_hydrogens geom
_atom_sites_solution_primary direct
_atom_sites_solution_secondary difmap
_audit_creation_method SHELXL-97
_cell_angle_alpha 62.040(4)
_cell_angle_beta 79.356(4)
_cell_angle_gamma 63.038(4)
_cell_formula_units_Z 2
_cell_length_a 10.0560(9)
_cell_length_b 10.0786(8)
_cell_length_c 10.3176(9)
_cell_measurement_reflns_used 2865
_cell_measurement_temperature 293(2)
_cell_measurement_theta_max 25.00
_cell_measurement_theta_min 2.24
_cell_volume 822.73(13)
_computing_cell_refinement 'APEX2 (Bruker, 2004)'
_computing_data_collection 'APEX2 (Bruker, 2004)'
_computing_data_reduction 'SAINT (Bruker, 2004)'
_computing_molecular_graphics 'ORTEP-3 (Farrugia, 1997)'
_computing_publication_material 'SHELXL97 (Sheldrick, 2008) and PLATON (Spek, 2003)'
_computing_structure_refinement 'SHELXL97 (Sheldrick, 2008)'
_computing_structure_solution 'SHELXS97 (Sheldrick, 2008)'
_diffrn_ambient_temperature 293(2)
_diffrn_measured_fraction_theta_full 0.994
_diffrn_measured_fraction_theta_max 0.994
_diffrn_measurement_device_type 'Bruker APEXII CCD area-detector'
_diffrn_measurement_method '\w and \f'
_diffrn_radiation_monochromator graphite
_diffrn_radiation_source 'fine-focus sealed tube'
_diffrn_radiation_type MoK\a
_diffrn_radiation_wavelength 0.71073
_diffrn_reflns_av_R_equivalents 0.0350
_diffrn_reflns_av_sigmaI/netI 0.0250
_diffrn_reflns_limit_h_max 11
_diffrn_reflns_limit_h_min -11
_diffrn_reflns_limit_k_max 11
_diffrn_reflns_limit_k_min -11
_diffrn_reflns_limit_l_max 12
_diffrn_reflns_limit_l_min -12
_diffrn_reflns_number 14086
_diffrn_reflns_theta_full 25.00
_diffrn_reflns_theta_max 25.00
_diffrn_reflns_theta_min 2.24
_diffrn_standards_decay_% 0
_diffrn_standards_number 0
_exptl_absorpt_coefficient_mu 0.076
_exptl_absorpt_correction_T_max 0.985
_exptl_absorpt_correction_T_min 0.980
_exptl_absorpt_correction_type multi-scan
_exptl_absorpt_process_details '(SADABS; Sheldrick, 2001)'
_exptl_crystal_colour Colorless
_exptl_crystal_density_diffrn 1.221
_exptl_crystal_density_method 'not measured'
_exptl_crystal_description Block
_exptl_crystal_F_000 320
_exptl_crystal_size_max 0.30
_exptl_crystal_size_mid 0.22
_exptl_crystal_size_min 0.20
_refine_diff_density_max 0.240
_refine_diff_density_min -0.230
_refine_ls_extinction_method none
_refine_ls_goodness_of_fit_ref 1.028
_refine_ls_hydrogen_treatment constr
_refine_ls_matrix_type full
_refine_ls_number_parameters 210
_refine_ls_number_reflns 2887
_refine_ls_number_restraints 0
_refine_ls_restrained_S_all 1.028
_refine_ls_R_factor_all 0.0628
_refine_ls_R_factor_gt 0.0475
_refine_ls_shift/su_max 0.037
_refine_ls_shift/su_mean 0.004
_refine_ls_structure_factor_coef Fsqd
_refine_ls_weighting_details 'calc w=1/[\s^2^(Fo^2^)+(0.0885P)^2^+0.2614P] where P=(Fo^2^+2Fc^2^)/3'
_refine_ls_weighting_scheme calc
_refine_ls_wR_factor_gt 0.1279
_refine_ls_wR_factor_ref 0.1538
_reflns_number_gt 2315
_reflns_number_total 2887
_reflns_threshold_expression I>2\s(I)
_cod_data_source_file gw2051.cif
_cod_data_source_block I
_cod_depositor_comments
;
The following automatic conversions were performed:
'_symmetry_cell_setting' value 'Triclinic' changed to 'triclinic'
according to '/home/saulius/struct/CIF-dictionaries/cif_core.dic'
dictionary named 'cif_core.dic' version 2.4.1 from 2010-06-29.

Automatic conversion script
Id: cif_fix_enum 1527 2010-12-29 10:47:43Z saulius 

The following automatic conversions were performed:

'_symmetry_cell_setting' value 'Triclinic' changed to 'triclinic'
according to /home/saulius/struct/CIF-dictionaries/cif_core.dic
dictionary named 'cif_core.dic' version 2.4.1 from 2010-06-29.

Automatic conversion script
Id: cif_fix_values 1715 2011-07-08 13:25:40Z adriana 
;
_cod_original_cell_volume 822.73(12)
_cod_database_code 2219855
_cod_database_fobs_code 2219855

loop_
_symmetry_equiv_pos_as_xyz
'x, y, z'
'-x, -y, -z'

loop_
_atom_site_type_symbol
_atom_site_label
_atom_site_fract_x
_atom_site_fract_y
_atom_site_fract_z
_atom_site_U_iso_or_equiv
_atom_site_adp_type
_atom_site_calc_flag
_atom_site_refinement_flags
_atom_site_occupancy
O O1 0.67828(17) 0.53579(18) 0.72181(16) 0.0625(4) Uani d . 1
N N1 0.60777(16) 0.58095(17) 0.26253(16) 0.0432(4) Uani d . 1
N N2 0.68095(16) 0.41223(17) 0.31521(16) 0.0427(4) Uani d . 1
C C3 0.69279(19) 0.3841(2) 0.19979(19) 0.0416(4) Uani d . 1
C C4 0.6304(2) 0.5334(2) 0.0717(2) 0.0519(5) Uani d . 1
H H4 0.6267 0.5457 -0.0229 0.062 Uiso calc R 1
C C5 0.5774(2) 0.6543(2) 0.1158(2) 0.0515(5) Uani d . 1
H H5 0.5288 0.7675 0.0565 0.062 Uiso calc R 1
C C6 0.57725(18) 0.6542(2) 0.35731(19) 0.0400(4) Uani d . 1
C C7 0.45725(19) 0.8246(2) 0.30619(18) 0.0396(4) Uani d . 1
C C8 0.3162(2) 0.8596(2) 0.2667(2) 0.0450(4) Uani d . 1
H H8 0.2986 0.7771 0.2657 0.054 Uiso calc R 1
C C9 0.2021(2) 1.0156(2) 0.2292(2) 0.0477(5) Uani d . 1
H H9 0.1077 1.0364 0.2051 0.057 Uiso calc R 1
C C10 0.2255(2) 1.1425(2) 0.2264(2) 0.0472(5) Uani d . 1
C C11 0.3665(2) 1.1077(2) 0.2624(2) 0.0490(5) Uani d . 1
H H11 0.3847 1.1916 0.2597 0.059 Uiso calc R 1
C C12 0.4818(2) 0.9513(2) 0.3023(2) 0.0451(4) Uani d . 1
H H12 0.5759 0.9308 0.3267 0.054 Uiso calc R 1
C C13 0.1000(3) 1.3122(3) 0.1849(3) 0.0705(6) Uani d . 1
H H13A 0.1319 1.3799 0.2011 0.106 Uiso calc R 1
H H13B 0.0158 1.3034 0.2439 0.106 Uiso calc R 1
H H13C 0.0719 1.3618 0.0831 0.106 Uiso calc R 1
C C14 0.65218(19) 0.5672(2) 0.48724(19) 0.0439(4) Uani d . 1
H H14 0.7338 0.4666 0.5039 0.053 Uiso calc R 1
C C15 0.6144(2) 0.6193(2) 0.6020(2) 0.0465(4) Uani d . 1
H H15 0.5367 0.7228 0.5837 0.056 Uiso calc R 1
C C16 0.75914(19) 0.2135(2) 0.21612(19) 0.0431(4) Uani d . 1
C C17 0.8059(2) 0.0785(2) 0.3526(2) 0.0541(5) Uani d . 1
H H17 0.7965 0.0953 0.4357 0.065 Uiso calc R 1
C C18 0.8664(2) -0.0813(3) 0.3660(2) 0.0600(5) Uani d . 1
H H18 0.8978 -0.1702 0.4583 0.072 Uiso calc R 1
C C19 0.8812(2) -0.1120(3) 0.2463(3) 0.0563(5) Uani d . 1
C C20 0.8340(2) 0.0235(3) 0.1112(3) 0.0614(6) Uani d . 1
H H20 0.8430 0.0064 0.0284 0.074 Uiso calc R 1
C C21 0.7740(2) 0.1837(3) 0.0956(2) 0.0548(5) Uani d . 1
H H21 0.7432 0.2722 0.0029 0.066 Uiso calc R 1
C C22 0.9457(3) -0.2851(3) 0.2607(3) 0.0817(8) Uani d . 1
H H22A 0.9448 -0.3606 0.3615 0.123 Uiso calc R 1
H H22B 1.0465 -0.3148 0.2285 0.123 Uiso calc R 1
H H22C 0.8869 -0.2905 0.2013 0.123 Uiso calc R 1

loop_
_atom_site_aniso_label
_atom_site_aniso_U_11
_atom_site_aniso_U_22
_atom_site_aniso_U_33
_atom_site_aniso_U_12
_atom_site_aniso_U_13
_atom_site_aniso_U_23
O1 0.0725(10) 0.0569(9) 0.0525(9) -0.0170(7) -0.0167(7) -0.0231(7)
N1 0.0508(9) 0.0338(8) 0.0399(8) -0.0144(6) -0.0021(6) -0.0144(6)
N2 0.0462(8) 0.0361(8) 0.0409(8) -0.0128(6) -0.0014(6) -0.0167(6)
C3 0.0412(9) 0.0424(10) 0.0394(9) -0.0158(8) 0.0026(7) -0.0187(8)
C4 0.0643(12) 0.0491(11) 0.0379(10) -0.0213(9) 0.0008(8) -0.0182(8)
C5 0.0641(12) 0.0397(10) 0.0405(10) -0.0178(9) -0.0035(8) -0.0119(8)
C6 0.0423(9) 0.0363(9) 0.0435(9) -0.0187(8) 0.0016(7) -0.0173(7)
C7 0.0441(9) 0.0334(9) 0.0386(9) -0.0171(7) -0.0002(7) -0.0127(7)
C8 0.0505(10) 0.0400(10) 0.0487(10) -0.0225(8) -0.0043(8) -0.0172(8)
C9 0.0428(10) 0.0464(10) 0.0493(10) -0.0182(8) -0.0047(8) -0.0161(8)
C10 0.0526(11) 0.0360(9) 0.0432(10) -0.0146(8) -0.0030(8) -0.0121(8)
C11 0.0620(12) 0.0333(9) 0.0515(11) -0.0230(9) -0.0056(9) -0.0131(8)
C12 0.0458(10) 0.0401(10) 0.0494(10) -0.0220(8) -0.0037(8) -0.0140(8)
C13 0.0647(14) 0.0433(12) 0.0827(16) -0.0084(10) -0.0120(11) -0.0206(11)
C14 0.0445(10) 0.0376(9) 0.0472(10) -0.0147(8) -0.0026(8) -0.0179(8)
C15 0.0504(10) 0.0400(10) 0.0494(11) -0.0177(8) -0.0057(8) -0.0185(8)
C16 0.0397(9) 0.0449(10) 0.0449(10) -0.0164(8) 0.0043(7) -0.0224(8)
C17 0.0643(12) 0.0479(11) 0.0458(11) -0.0184(9) 0.0031(9) -0.0231(9)
C18 0.0643(13) 0.0425(11) 0.0598(13) -0.0175(10) 0.0041(10) -0.0179(9)
C19 0.0412(10) 0.0528(12) 0.0819(15) -0.0178(9) 0.0089(9) -0.0391(11)
C20 0.0588(12) 0.0667(14) 0.0698(14) -0.0182(11) 0.0022(10) -0.0463(12)
C21 0.0574(12) 0.0539(12) 0.0506(11) -0.0145(9) -0.0029(9) -0.0280(9)
C22 0.0724(16) 0.0617(15) 0.123(2) -0.0251(12) 0.0162(15) -0.0569(16)

loop_
_atom_type_symbol
_atom_type_description
_atom_type_scat_dispersion_real
_atom_type_scat_dispersion_imag
_atom_type_scat_source
C C 0.0033 0.0016 'International Tables Vol C Tables 4.2.6.8 and 6.1.1.4'
H H 0.0000 0.0000 'International Tables Vol C Tables 4.2.6.8 and 6.1.1.4'
N N 0.0061 0.0033 'International Tables Vol C Tables 4.2.6.8 and 6.1.1.4'
O O 0.0106 0.0060 'International Tables Vol C Tables 4.2.6.8 and 6.1.1.4'

loop_
_geom_angle_atom_site_label_1
_geom_angle_atom_site_label_2
_geom_angle_atom_site_label_3
_geom_angle
C5 N1 N2 110.87(14)
C5 N1 C6 129.15(15)
N2 N1 C6 119.97(14)
C3 N2 N1 104.85(14)
N2 C3 C4 111.37(16)
N2 C3 C16 120.39(16)
C4 C3 C16 128.20(16)
C5 C4 C3 105.21(17)
C5 C4 H4 127.4
C3 C4 H4 127.4
C4 C5 N1 107.70(16)
C4 C5 H5 126.2
N1 C5 H5 126.2
C14 C6 N1 119.58(15)
C14 C6 C7 124.72(15)
N1 C6 C7 115.65(14)
C12 C7 C8 118.61(16)
C12 C7 C6 120.61(15)
C8 C7 C6 120.73(15)
C9 C8 C7 120.48(16)
C9 C8 H8 119.8
C7 C8 H8 119.8
C8 C9 C10 121.20(17)
C8 C9 H9 119.4
C10 C9 H9 119.4
C11 C10 C9 117.95(17)
C11 C10 C13 121.45(18)
C9 C10 C13 120.60(18)
C10 C11 C12 121.59(17)
C10 C11 H11 119.2
C12 C11 H11 119.2
C11 C12 C7 120.15(16)
C11 C12 H12 119.9
C7 C12 H12 119.9
C10 C13 H13A 109.5
C10 C13 H13B 109.5
H13A C13 H13B 109.5
C10 C13 H13C 109.5
H13A C13 H13C 109.5
H13B C13 H13C 109.5
C6 C14 C15 124.24(16)
C6 C14 H14 117.9
C15 C14 H14 117.9
O1 C15 C14 123.68(17)
O1 C15 H15 118.2
C14 C15 H15 118.2
C21 C16 C17 118.12(17)
C21 C16 C3 120.56(17)
C17 C16 C3 121.31(16)
C18 C17 C16 120.45(19)
C18 C17 H17 119.8
C16 C17 H17 119.8
C19 C18 C17 121.7(2)
C19 C18 H18 119.1
C17 C18 H18 119.1
C18 C19 C20 117.22(19)
C18 C19 C22 121.8(2)
C20 C19 C22 120.9(2)
C19 C20 C21 121.90(19)
C19 C20 H20 119.1
C21 C20 H20 119.1
C16 C21 C20 120.6(2)
C16 C21 H21 119.7
C20 C21 H21 119.7
C19 C22 H22A 109.5
C19 C22 H22B 109.5
H22A C22 H22B 109.5
C19 C22 H22C 109.5
H22A C22 H22C 109.5
H22B C22 H22C 109.5

loop_
_geom_bond_atom_site_label_1
_geom_bond_atom_site_label_2
_geom_bond_distance
O1 C15 1.215(2)
N1 C5 1.360(2)
N1 N2 1.369(2)
N1 C6 1.399(2)
N2 C3 1.321(2)
C3 C4 1.411(3)
C3 C16 1.469(2)
C4 C5 1.348(3)
C4 H4 0.9300
C5 H5 0.9300
C6 C14 1.344(2)
C6 C7 1.480(2)
C7 C12 1.388(2)
C7 C8 1.388(2)
C8 C9 1.377(3)
C8 H8 0.9300
C9 C10 1.388(3)
C9 H9 0.9300
C10 C11 1.376(3)
C10 C13 1.503(3)
C11 C12 1.382(3)
C11 H11 0.9300
C12 H12 0.9300
C13 H13A 0.9600
C13 H13B 0.9600
C13 H13C 0.9600
C14 C15 1.435(3)
C14 H14 0.9300
C15 H15 0.9300
C16 C21 1.379(3)
C16 C17 1.387(3)
C17 C18 1.384(3)
C17 H17 0.9300
C18 C19 1.375(3)
C18 H18 0.9300
C19 C20 1.380(3)
C19 C22 1.501(3)
C20 C21 1.380(3)
C20 H20 0.9300
C21 H21 0.9300
C22 H22A 0.9600
C22 H22B 0.9600
C22 H22C 0.9600

loop_
_geom_hbond_atom_site_label_D
_geom_hbond_atom_site_label_H
_geom_hbond_atom_site_label_A
_geom_hbond_site_symmetry_A
_geom_hbond_distance_DH
_geom_hbond_distance_HA
_geom_hbond_distance_DA
_geom_hbond_angle_DHA
C22 H22B O1 2_756 0.96 2.60 3.446(3) 147.6
C9 H9 Cg1 1_465 0.93 2.80 3.690(3) 161

loop_
_geom_torsion_atom_site_label_1
_geom_torsion_atom_site_label_2
_geom_torsion_atom_site_label_3
_geom_torsion_atom_site_label_4
_geom_torsion
C5 N1 N2 C3 -0.79(19)
C6 N1 N2 C3 -179.57(15)
N1 N2 C3 C4 1.1(2)
N1 N2 C3 C16 -176.65(15)
N2 C3 C4 C5 -1.1(2)
C16 C3 C4 C5 176.50(18)
C3 C4 C5 N1 0.5(2)
N2 N1 C5 C4 0.1(2)
C6 N1 C5 C4 178.78(17)
C5 N1 C6 C14 -160.85(19)
N2 N1 C6 C14 17.7(2)
C5 N1 C6 C7 21.4(3)
N2 N1 C6 C7 -160.09(14)
C14 C6 C7 C12 54.5(2)
N1 C6 C7 C12 -127.83(17)
C14 C6 C7 C8 -122.9(2)
N1 C6 C7 C8 54.8(2)
C12 C7 C8 C9 -2.0(3)
C6 C7 C8 C9 175.42(16)
C7 C8 C9 C10 1.4(3)
C8 C9 C10 C11 0.1(3)
C8 C9 C10 C13 179.87(19)
C9 C10 C11 C12 -1.0(3)
C13 C10 C11 C12 179.22(19)
C10 C11 C12 C7 0.4(3)
C8 C7 C12 C11 1.1(3)
C6 C7 C12 C11 -176.32(16)
N1 C6 C14 C15 -169.74(16)
C7 C6 C14 C15 7.8(3)
C6 C14 C15 O1 176.16(18)
N2 C3 C16 C21 -178.92(17)
C4 C3 C16 C21 3.7(3)
N2 C3 C16 C17 2.4(3)
C4 C3 C16 C17 -175.02(19)
C21 C16 C17 C18 0.4(3)
C3 C16 C17 C18 179.17(18)
C16 C17 C18 C19 -0.5(3)
C17 C18 C19 C20 0.4(3)
C17 C18 C19 C22 -179.5(2)
C18 C19 C20 C21 -0.1(3)
C22 C19 C20 C21 179.7(2)
C17 C16 C21 C20 -0.2(3)
C3 C16 C21 C20 -178.93(17)
C19 C20 C21 C16 0.0(3)

loop_
_cod_related_entry_id
_cod_related_entry_database
_cod_related_entry_code
1 ChemSpider 24741034
